data_7008861
loop_
_publ_author_name
'Matloka, Kornelia'
'Gelis, Artem'
'Regalbuto, Monica'
'Vandegrift, George'
'Scott, Michael J.'

_publ_section_title
;
 Highly efficient binding of trivalent f-elements from acidic media
 with a C3-symmetric tripodal ligand containing diglycolamide arms
;
_journal_issue 23
_journal_name_full 'Dalton Transactions'
_journal_page_first 3719
_journal_paper_doi 10.1039/b513745d
_journal_year 2005
_chemical_formula_sum 'C87 H150 N9 O23 Yb'
_chemical_formula_weight 1863.20
_chemical_name_common 'Compound 5, Yb - tripod diamide'
_space_group_crystal_system monoclinic
_space_group_IT_number 15
_space_group_name_Hall '-C 2yc'
_space_group_name_H-M_alt 'C 1 2/c 1'
_atom_sites_solution_hydrogens geom
_atom_sites_solution_primary direct
_atom_sites_solution_secondary difmap
_audit_creation_method SHELXL-97
_cell_angle_alpha 90.00
_cell_angle_beta 94.4890(10)
_cell_angle_gamma 90.00
_cell_formula_units_Z 8
_cell_length_a 71.172(5)
_cell_length_b 12.8866(9)
_cell_length_c 23.3365(16)
_cell_measurement_reflns_used 8192
_cell_measurement_temperature 173(2)
_cell_measurement_theta_max 28
_cell_measurement_theta_min 2
_cell_volume 21338(3)
_computing_cell_refinement 'Bruker AXS SMART'
_computing_data_collection 'Bruker AXS SMART'
_computing_data_reduction 'Bruker AXS SAINT'
_computing_molecular_graphics XP
_computing_publication_material 'Microsoft Word'
_computing_structure_refinement 'SHELXL-97 (Sheldrick, 1997)'
_computing_structure_solution 'SHELXS-97 (Sheldrick, 1990)'
_diffrn_ambient_temperature 173(2)
_diffrn_measured_fraction_theta_full 0.962
_diffrn_measured_fraction_theta_max 0.962
_diffrn_measurement_device_type 'Siemens Smart CCD'
_diffrn_radiation_monochromator graphite
_diffrn_radiation_source 'fine-focus sealed tube'
_diffrn_radiation_type MoK\a
_diffrn_radiation_wavelength 0.71073
_diffrn_reflns_av_R_equivalents 0.0261
_diffrn_reflns_av_sigmaI/netI 0.0390
_diffrn_reflns_limit_h_max 79
_diffrn_reflns_limit_h_min -94
_diffrn_reflns_limit_k_max 16
_diffrn_reflns_limit_k_min -16
_diffrn_reflns_limit_l_max 28
_diffrn_reflns_limit_l_min -30
_diffrn_reflns_number 69932
_diffrn_reflns_theta_full 28.03
_diffrn_reflns_theta_max 28.03
_diffrn_reflns_theta_min 1.61
_exptl_absorpt_coefficient_mu 0.942
_exptl_absorpt_correction_T_max 1.00000
_exptl_absorpt_correction_T_min 0.78239
_exptl_absorpt_correction_type 'Corrected by SADABS'
_exptl_absorpt_process_details 'Corrected by SADABS'
_exptl_crystal_colour Colorless
_exptl_crystal_density_diffrn 1.160
_exptl_crystal_density_meas ?
_exptl_crystal_density_method 'not measured'
_exptl_crystal_description block
_exptl_crystal_F_000 7912
_exptl_crystal_size_max 0.3
_exptl_crystal_size_mid 0.2
_exptl_crystal_size_min 0.2
_refine_diff_density_max 1.653
_refine_diff_density_min -0.898
_refine_diff_density_rms 0.088
_refine_ls_extinction_method none
_refine_ls_goodness_of_fit_ref 1.066
_refine_ls_hydrogen_treatment mixed
_refine_ls_matrix_type full
_refine_ls_number_parameters 1045
_refine_ls_number_reflns 24823
_refine_ls_number_restraints 0
_refine_ls_restrained_S_all 1.066
_refine_ls_R_factor_all 0.0659
_refine_ls_R_factor_gt 0.0480
_refine_ls_shift/su_max 0.011
_refine_ls_shift/su_mean 0.000
_refine_ls_structure_factor_coef Fsqd
_refine_ls_weighting_details 'calc w=1/[\s^2^(Fo^2^)+(0.0944P)^2^+0.0000P] where P=(Fo^2^+2Fc^2^)/3'
_refine_ls_weighting_scheme calc
_refine_ls_wR_factor_gt 0.1404
_refine_ls_wR_factor_ref 0.1471
_reflns_number_gt 18157
_reflns_number_total 24823
_reflns_threshold_expression >2sigma(I)
_cod_data_source_file b513745d.txt
_cod_data_source_block Ybtripoddiamide
_cod_depositor_comments
;
 Updating space group information.

 Antanas Vaitkus,
 2018-08-09

The following automatic conversions were performed:

'_exptl_crystal_density_meas' value 'not measurd' was changed to '?'
- the value is perceived as not measured.

Automatic conversion script
Id: cif_fix_values 3008 2015-01-20 13:52:24Z robertas 
;
_cod_original_sg_symbol_H-M C2/c
_cod_database_code 7008861

loop_
_space_group_symop_id
_space_group_symop_operation_xyz
1 'x, y, z'
2 '-x, y, -z+1/2'
3 'x+1/2, y+1/2, z'
4 '-x+1/2, y+1/2, -z+1/2'
5 '-x, -y, -z'
6 'x, -y, z-1/2'
7 '-x+1/2, -y+1/2, -z'
8 'x+1/2, -y+1/2, z-1/2'

loop_
_atom_site_label
_atom_site_type_symbol
_atom_site_fract_x
_atom_site_fract_y
_atom_site_fract_z
_atom_site_U_iso_or_equiv
_atom_site_adp_type
_atom_site_occupancy
_atom_site_symmetry_multiplicity
_atom_site_calc_flag
_atom_site_refinement_flags
_atom_site_disorder_assembly
_atom_site_disorder_group
Yb1 Yb 0.915751(2) 0.143270(10) 0.825322(6) 0.03731(6) Uani 1 1 d . . .
O1 O 0.83846(3) 0.27290(16) 0.79872(9) 0.0379(5) Uani 1 1 d . . .
O2 O 0.85282(3) 0.14764(15) 0.95593(10) 0.0351(5) Uani 1 1 d . . .
O3 O 0.83877(3) -0.06062(18) 0.82516(11) 0.0426(5) Uani 1 1 d . . .
O4 O 0.89339(3) 0.26632(16) 0.84374(9) 0.0374(5) Uani 1 1 d . . .
O5 O 0.91108(3) 0.2780(2) 0.75338(10) 0.0460(6) Uani 1 1 d . . .
O6 O 0.93355(4) 0.1308(2) 0.74686(13) 0.0573(7) Uani 1 1 d . . .
O7 O 0.89771(3) 0.05980(17) 0.88881(11) 0.0430(5) Uani 1 1 d . . .
O8 O 0.92286(3) 0.18588(18) 0.92726(10) 0.0429(5) Uani 1 1 d . . .
O9 O 0.93832(3) 0.26853(18) 0.84625(10) 0.0437(5) Uani 1 1 d . . .
O10 O 0.88876(3) 0.08962(19) 0.77294(10) 0.0455(6) Uani 1 1 d . . .
O11 O 0.91578(3) -0.0365(2) 0.79634(15) 0.0626(8) Uani 1 1 d . . .
O12 O 0.94131(3) 0.0415(2) 0.86237(13) 0.0557(7) Uani 1 1 d . . .
N1 N 0.87239(4) 0.3933(2) 0.81642(13) 0.0426(6) Uani 1 1 d . . .
H1A H 0.8700 0.4456 0.7927 0.051 Uiso 1 1 calc R . .
N2 N 0.94433(6) 0.1698(5) 0.66206(17) 0.113(2) Uani 1 1 d . . .
N3 N 0.88609(4) 0.0333(2) 0.97429(13) 0.0426(6) Uani 1 1 d . . .
H3A H 0.8884 0.0374 1.0118 0.051 Uiso 1 1 calc R . .
N4 N 0.96133(5) 0.3534(2) 0.89952(15) 0.0543(8) Uani 1 1 d . . .
N5 N 0.86772(4) -0.0383(2) 0.74870(13) 0.0442(7) Uani 1 1 d . . .
H5A H 0.8661 -0.1046 0.7409 0.053 Uiso 1 1 calc R . .
N6 N 0.96189(5) -0.0926(3) 0.8617(3) 0.0987(18) Uani 1 1 d . . .
C1 C 0.82239(4) 0.1254(2) 0.86883(14) 0.0329(6) Uani 1 1 d . . .
H1B H 0.8359 0.1196 0.8606 0.039 Uiso 1 1 calc R . .
C2 C 0.81157(5) 0.1708(2) 0.81514(14) 0.0362(7) Uani 1 1 d . . .
C3 C 0.82026(5) 0.2427(2) 0.77995(14) 0.0394(7) Uani 1 1 d . . .
C4 C 0.81147(6) 0.2744(3) 0.72741(16) 0.0515(9) Uani 1 1 d . . .
C5 C 0.82034(8) 0.3437(4) 0.68245(19) 0.0717(14) Uani 1 1 d . . .
C6 C 0.81190(13) 0.4567(4) 0.6895(3) 0.136(3) Uani 1 1 d . . .
H6A H 0.7981 0.4529 0.6873 0.203 Uiso 1 1 calc R . .
H6B H 0.8158 0.5016 0.6587 0.203 Uiso 1 1 calc R . .
H6C H 0.8166 0.4854 0.7268 0.203 Uiso 1 1 calc R . .
C7 C 0.84234(10) 0.3535(5) 0.6890(3) 0.108(2) Uani 1 1 d . . .
H7A H 0.8480 0.2843 0.6938 0.161 Uiso 1 1 calc R . .
H7B H 0.8461 0.3961 0.7227 0.161 Uiso 1 1 calc R . .
H7C H 0.8467 0.3863 0.6545 0.161 Uiso 1 1 calc R . .
C8 C 0.81580(13) 0.3042(6) 0.6225(2) 0.130(3) Uani 1 1 d . . .
H8A H 0.8195 0.3562 0.5941 0.156 Uiso 1 1 calc R . .
H8B H 0.8021 0.2911 0.6157 0.156 Uiso 1 1 calc R . .
C9 C 0.82739(14) 0.1979(8) 0.6156(4) 0.164(3) Uiso 1 1 d . . .
H9A H 0.8271 0.1792 0.5748 0.245 Uiso 1 1 calc R . .
H9B H 0.8216 0.1423 0.6369 0.245 Uiso 1 1 calc R . .
H9C H 0.8405 0.2078 0.6308 0.245 Uiso 1 1 calc R . .
C10 C 0.79301(6) 0.2396(4) 0.71477(18) 0.0667(12) Uani 1 1 d . . .
H10A H 0.7866 0.2624 0.6798 0.080 Uiso 1 1 calc R . .
C11 C 0.78333(6) 0.1745(3) 0.74927(18) 0.0545(9) Uani 1 1 d . . .
C12 C 0.76311(7) 0.1380(4) 0.7357(3) 0.0817(16) Uani 1 1 d . . .
C13 C 0.75533(11) 0.1719(8) 0.6779(4) 0.174(5) Uani 1 1 d . . .
H13A H 0.7651 0.1661 0.6507 0.261 Uiso 1 1 calc R . .
H13B H 0.7512 0.2443 0.6798 0.261 Uiso 1 1 calc R . .
H13C H 0.7446 0.1279 0.6652 0.261 Uiso 1 1 calc R . .
C14 C 0.75106(9) 0.1717(8) 0.7847(4) 0.162(4) Uani 1 1 d . . .
H14A H 0.7475 0.2447 0.7795 0.242 Uiso 1 1 calc R . .
H14B H 0.7584 0.1631 0.8217 0.242 Uiso 1 1 calc R . .
H14C H 0.7397 0.1287 0.7839 0.242 Uiso 1 1 calc R . .
C15 C 0.76217(9) 0.0184(6) 0.7344(3) 0.118(2) Uani 1 1 d . . .
H15A H 0.7673 -0.0090 0.7720 0.142 Uiso 1 1 calc R . .
H15B H 0.7488 -0.0035 0.7285 0.142 Uiso 1 1 calc R . .
C16 C 0.77259(12) -0.0262(6) 0.6894(4) 0.143(3) Uani 1 1 d . . .
H16A H 0.7702 -0.1010 0.6870 0.215 Uiso 1 1 calc R . .
H16B H 0.7861 -0.0142 0.6983 0.215 Uiso 1 1 calc R . .
H16C H 0.7685 0.0064 0.6526 0.215 Uiso 1 1 calc R . .
C17 C 0.79328(5) 0.1385(3) 0.79928(16) 0.0449(8) Uani 1 1 d . . .
H17A H 0.7874 0.0907 0.8231 0.054 Uiso 1 1 calc R . .
C18 C 0.82144(4) 0.1975(2) 0.92099(13) 0.0330(6) Uani 1 1 d . . .
C19 C 0.83670(4) 0.2070(2) 0.96193(13) 0.0336(6) Uani 1 1 d . . .
C20 C 0.83679(5) 0.2825(3) 1.00632(14) 0.0420(7) Uani 1 1 d . . .
C21 C 0.85385(6) 0.3034(3) 1.04964(16) 0.0519(9) Uani 1 1 d . . .
C22 C 0.85026(7) 0.3911(4) 1.0912(2) 0.0716(13) Uani 1 1 d . . .
H22A H 0.8469 0.4543 1.0694 0.107 Uiso 1 1 calc R . .
H22B H 0.8617 0.4037 1.1165 0.107 Uiso 1 1 calc R . .
H22C H 0.8399 0.3717 1.1144 0.107 Uiso 1 1 calc R . .
C23 C 0.87134(6) 0.3322(4) 1.0177(2) 0.0678(12) Uani 1 1 d . . .
H23A H 0.8686 0.3944 0.9944 0.102 Uiso 1 1 calc R . .
H23B H 0.8744 0.2746 0.9927 0.102 Uiso 1 1 calc R . .
H23C H 0.8820 0.3458 1.0457 0.102 Uiso 1 1 calc R . .
C24 C 0.85944(7) 0.2076(4) 1.08666(18) 0.0690(12) Uani 1 1 d . . .
H24A H 0.8692 0.2283 1.1171 0.083 Uiso 1 1 calc R . .
H24B H 0.8651 0.1553 1.0622 0.083 Uiso 1 1 calc R . .
C25 C 0.84277(9) 0.1567(4) 1.1153(2) 0.0893(17) Uani 1 1 d . . .
H25A H 0.8472 0.0945 1.1364 0.134 Uiso 1 1 calc R . .
H25B H 0.8329 0.1374 1.0856 0.134 Uiso 1 1 calc R . .
H25C H 0.8377 0.2061 1.1420 0.134 Uiso 1 1 calc R . .
C26 C 0.82034(6) 0.3400(3) 1.00865(16) 0.0458(8) Uani 1 1 d . . .
H26A H 0.8200 0.3910 1.0380 0.055 Uiso 1 1 calc R . .
C27 C 0.80452(5) 0.3280(3) 0.97119(16) 0.0420(8) Uani 1 1 d . . .
C28 C 0.78615(6) 0.3884(3) 0.9786(2) 0.0538(10) Uani 1 1 d . . .
C29 C 0.77705(9) 0.4204(5) 0.9180(3) 0.105(2) Uani 1 1 d . . .
H29A H 0.7657 0.4618 0.9225 0.158 Uiso 1 1 calc R . .
H29B H 0.7736 0.3579 0.8956 0.158 Uiso 1 1 calc R . .
H29C H 0.7861 0.4615 0.8979 0.158 Uiso 1 1 calc R . .
C30 C 0.79014(7) 0.4929(3) 1.0067(3) 0.094(2) Uani 1 1 d . . .
H30A H 0.7968 0.4827 1.0447 0.141 Uiso 1 1 calc R . .
H30B H 0.7782 0.5292 1.0108 0.141 Uiso 1 1 calc R . .
H30C H 0.7980 0.5343 0.9827 0.141 Uiso 1 1 calc R . .
C31 C 0.77292(8) 0.3237(5) 1.0073(3) 0.102(2) Uani 1 1 d . . .
H31A H 0.7693 0.2650 0.9814 0.122 Uiso 1 1 calc R . .
H31B H 0.7614 0.3653 1.0113 0.122 Uiso 1 1 calc R . .
C32 C 0.77908(9) 0.2787(6) 1.0663(3) 0.107(2) Uani 1 1 d . . .
H32A H 0.7707 0.2215 1.0749 0.161 Uiso 1 1 calc R . .
H32B H 0.7785 0.3329 1.0956 0.161 Uiso 1 1 calc R . .
H32C H 0.7920 0.2528 1.0663 0.161 Uiso 1 1 calc R . .
C33 C 0.80544(4) 0.2565(2) 0.92667(15) 0.0377(7) Uani 1 1 d . . .
H33A H 0.7949 0.2480 0.8996 0.045 Uiso 1 1 calc R . .
C34 C 0.81542(4) 0.0163(2) 0.88151(14) 0.0345(6) Uani 1 1 d . . .
C35 C 0.82368(5) -0.0729(2) 0.85923(16) 0.0417(8) Uani 1 1 d . . .
C36 C 0.81859(6) -0.1723(3) 0.8765(2) 0.0537(10) Uani 1 1 d . . .
C37 C 0.82871(7) -0.2720(3) 0.8568(3) 0.0743(15) Uani 1 1 d . . .
C38 C 0.84962(7) -0.2677(3) 0.8779(3) 0.0828(16) Uani 1 1 d . . .
H38A H 0.8560 -0.3295 0.8646 0.124 Uiso 1 1 calc R . .
H38B H 0.8509 -0.2654 0.9200 0.124 Uiso 1 1 calc R . .
H38C H 0.8553 -0.2055 0.8625 0.124 Uiso 1 1 calc R . .
C39 C 0.82048(11) -0.3696(3) 0.8854(4) 0.145(4) Uani 1 1 d . . .
H39A H 0.8263 -0.4322 0.8708 0.217 Uiso 1 1 calc R . .
H39B H 0.8068 -0.3722 0.8761 0.217 Uiso 1 1 calc R . .
H39C H 0.8232 -0.3657 0.9271 0.217 Uiso 1 1 calc R . .
C40 C 0.82649(7) -0.2846(4) 0.7907(3) 0.0792(16) Uani 1 1 d . . .
H40A H 0.8348 -0.2332 0.7737 0.095 Uiso 1 1 calc R . .
H40B H 0.8311 -0.3544 0.7811 0.095 Uiso 1 1 calc R . .
C41 C 0.80685(9) -0.2720(6) 0.7624(4) 0.128(3) Uani 1 1 d . . .
H41A H 0.8070 -0.2830 0.7209 0.192 Uiso 1 1 calc R . .
H41B H 0.8023 -0.2018 0.7696 0.192 Uiso 1 1 calc R . .
H41C H 0.7985 -0.3229 0.7783 0.192 Uiso 1 1 calc R . .
C42 C 0.80431(6) -0.1799(3) 0.9134(2) 0.0568(11) Uani 1 1 d . . .
H42A H 0.8007 -0.2470 0.9252 0.068 Uiso 1 1 calc R . .
C43 C 0.79503(5) -0.0941(3) 0.93416(16) 0.0447(8) Uani 1 1 d . . .
C44 C 0.77880(6) -0.1032(3) 0.9734(2) 0.0638(13) Uani 1 1 d . . .
C45 C 0.77733(7) -0.2115(3) 0.9989(2) 0.0724(14) Uani 1 1 d . . .
H45A H 0.7892 -0.2292 1.0208 0.109 Uiso 1 1 calc R . .
H45B H 0.7748 -0.2620 0.9679 0.109 Uiso 1 1 calc R . .
H45C H 0.7670 -0.2130 1.0245 0.109 Uiso 1 1 calc R . .
C46 C 0.75860(9) -0.0817(6) 0.9273(4) 0.159(4) Uani 1 1 d . . .
H46A H 0.7474 -0.0857 0.9491 0.239 Uiso 1 1 calc R . .
H46B H 0.7578 -0.1347 0.8970 0.239 Uiso 1 1 calc R . .
H46C H 0.7593 -0.0128 0.9098 0.239 Uiso 1 1 calc R . .
C47 C 0.77802(15) -0.0203(5) 1.0160(5) 0.147(4) Uani 1 1 d . . .
H47A H 0.7778 0.0487 0.9972 0.176 Uiso 1 1 calc R . .
H47B H 0.7667 -0.0273 1.0376 0.176 Uiso 1 1 calc R . .
C48 C 0.79423(15) -0.0326(9) 1.0520(4) 0.169(4) Uani 1 1 d . . .
H48A H 0.7931 0.0075 1.0873 0.254 Uiso 1 1 calc R . .
H48B H 0.8051 -0.0078 1.0326 0.254 Uiso 1 1 calc R . .
H48C H 0.7959 -0.1062 1.0617 0.254 Uiso 1 1 calc R . .
C49 C 0.80110(4) 0.0026(2) 0.91833(14) 0.0374(7) Uani 1 1 d . . .
H49A H 0.7953 0.0623 0.9331 0.045 Uiso 1 1 calc R . .
C50 C 0.83933(5) 0.3644(2) 0.83419(15) 0.0358(7) Uani 1 1 d . . .
H50A H 0.8305 0.3579 0.8648 0.043 Uiso 1 1 calc R . .
H50B H 0.8358 0.4263 0.8107 0.043 Uiso 1 1 calc R . .
C51 C 0.85952(5) 0.3750(3) 0.86064(15) 0.0404(7) Uani 1 1 d . . .
H51A H 0.8603 0.4334 0.8883 0.048 Uiso 1 1 calc R . .
H51B H 0.8632 0.3108 0.8819 0.048 Uiso 1 1 calc R . .
C52 C 0.88749(5) 0.3354(2) 0.80974(15) 0.0385(7) Uani 1 1 d . . .
C53 C 0.89749(6) 0.3570(3) 0.7561(2) 0.0595(11) Uani 1 1 d . . .
H53A H 0.8885 0.3554 0.7216 0.071 Uiso 1 1 calc R . .
H53B H 0.9036 0.4260 0.7586 0.071 Uiso 1 1 calc R . .
C54 C 0.92123(6) 0.2834(5) 0.70329(17) 0.0769(15) Uani 1 1 d . . .
H54A H 0.9289 0.3476 0.7035 0.092 Uiso 1 1 calc R . .
H54B H 0.9124 0.2830 0.6682 0.092 Uiso 1 1 calc R . .
C55 C 0.93368(5) 0.1892(5) 0.70503(18) 0.0691(13) Uani 1 1 d . . .
C56 C 0.95601(8) 0.0727(7) 0.6599(3) 0.126(3) Uani 1 1 d . . .
H56A H 0.9623 0.0737 0.6230 0.151 Uiso 1 1 calc R . .
C57 C 0.97113(7) 0.0736(6) 0.7082(3) 0.101(2) Uani 1 1 d . . .
H57A H 0.9807 0.0216 0.7009 0.152 Uiso 1 1 calc R . .
H57B H 0.9656 0.0572 0.7443 0.152 Uiso 1 1 calc R . .
H57C H 0.9770 0.1424 0.7110 0.152 Uiso 1 1 calc R . .
C58 C 0.94399(14) -0.0288(7) 0.6608(4) 0.161(3) Uiso 1 1 d . . .
H58A H 0.9523 -0.0893 0.6599 0.241 Uiso 1 1 calc R . .
H58B H 0.9349 -0.0302 0.6271 0.241 Uiso 1 1 calc R . .
H58C H 0.9373 -0.0306 0.6959 0.241 Uiso 1 1 calc R . .
C59 C 0.94409(14) 0.2278(8) 0.6099(4) 0.157(3) Uiso 1 1 d . . .
H59A H 0.9350 0.2862 0.6134 0.189 Uiso 1 1 calc R . .
C60 C 0.93515(18) 0.1528(8) 0.5594(5) 0.184(5) Uiso 1 1 d . . .
H60A H 0.9218 0.1412 0.5645 0.276 Uiso 1 1 calc R . .
H60B H 0.9418 0.0862 0.5610 0.276 Uiso 1 1 calc R . .
H60C H 0.9364 0.1856 0.5220 0.276 Uiso 1 1 calc R . .
C61 C 0.96252(16) 0.2749(9) 0.6008(5) 0.188(4) Uiso 1 1 d . . .
H61A H 0.9650 0.3320 0.6280 0.283 Uiso 1 1 calc R . .
H61B H 0.9623 0.3015 0.5614 0.283 Uiso 1 1 calc R . .
H61C H 0.9724 0.2223 0.6068 0.283 Uiso 1 1 calc R . .
C62 C 0.85189(4) 0.0409(2) 0.97442(15) 0.0386(7) Uani 1 1 d . . .
H62A H 0.8399 0.0088 0.9589 0.046 Uiso 1 1 calc R . .
H62B H 0.8526 0.0371 1.0169 0.046 Uiso 1 1 calc R . .
C63 C 0.86840(4) -0.0146(2) 0.95190(17) 0.0417(8) Uani 1 1 d . . .
H63A H 0.8682 -0.0884 0.9636 0.050 Uiso 1 1 calc R . .
H63B H 0.8674 -0.0117 0.9094 0.050 Uiso 1 1 calc R . .
C64 C 0.89869(4) 0.0704(2) 0.94182(16) 0.0393(7) Uani 1 1 d . . .
C65 C 0.91515(5) 0.1275(3) 0.97133(17) 0.0484(9) Uani 1 1 d . . .
H65A H 0.9109 0.1738 1.0017 0.058 Uiso 1 1 calc R . .
H65B H 0.9246 0.0781 0.9890 0.058 Uiso 1 1 calc R . .
C66 C 0.93947(5) 0.2418(3) 0.94679(16) 0.0484(8) Uani 1 1 d . . .
H66A H 0.9490 0.1944 0.9655 0.058 Uiso 1 1 calc R . .
H66B H 0.9365 0.2961 0.9747 0.058 Uiso 1 1 calc R . .
C67 C 0.94652(5) 0.2895(3) 0.89395(15) 0.0416(8) Uani 1 1 d . . .
C68 C 0.97151(7) 0.3735(4) 0.9559(2) 0.0698(13) Uani 1 1 d . . .
H68A H 0.9656 0.3303 0.9852 0.084 Uiso 1 1 calc R . .
C69 C 0.99167(7) 0.3421(5) 0.9562(3) 0.0927(19) Uani 1 1 d . . .
H69A H 0.9925 0.2713 0.9411 0.139 Uiso 1 1 calc R . .
H69B H 0.9975 0.3445 0.9956 0.139 Uiso 1 1 calc R . .
H69C H 0.9983 0.3898 0.9319 0.139 Uiso 1 1 calc R . .
C70 C 0.96963(9) 0.4873(5) 0.9730(3) 0.107(2) Uani 1 1 d . . .
H70A H 0.9566 0.5099 0.9645 0.160 Uiso 1 1 calc R . .
H70B H 0.9780 0.5299 0.9512 0.160 Uiso 1 1 calc R . .
H70C H 0.9731 0.4951 1.0142 0.160 Uiso 1 1 calc R . .
C71 C 0.96790(7) 0.4070(4) 0.8482(2) 0.0671(12) Uani 1 1 d . . .
H71A H 0.9784 0.4541 0.8626 0.081 Uiso 1 1 calc R . .
C72 C 0.97633(8) 0.3292(4) 0.8075(2) 0.0814(16) Uani 1 1 d . . .
H72A H 0.9871 0.2937 0.8277 0.122 Uiso 1 1 calc R . .
H72B H 0.9806 0.3662 0.7741 0.122 Uiso 1 1 calc R . .
H72C H 0.9667 0.2780 0.7945 0.122 Uiso 1 1 calc R . .
C73 C 0.95265(9) 0.4754(4) 0.8193(3) 0.0923(18) Uani 1 1 d . . .
H73A H 0.9466 0.5154 0.8484 0.138 Uiso 1 1 calc R . .
H73B H 0.9432 0.4319 0.7979 0.138 Uiso 1 1 calc R . .
H73C H 0.9583 0.5230 0.7926 0.138 Uiso 1 1 calc R . .
C74 C 0.83441(5) -0.0273(3) 0.76695(16) 0.0440(8) Uani 1 1 d . . .
H74A H 0.8232 0.0188 0.7648 0.053 Uiso 1 1 calc R . .
H74B H 0.8315 -0.0881 0.7419 0.053 Uiso 1 1 calc R . .
C75 C 0.85120(5) 0.0303(3) 0.74723(16) 0.0440(8) Uani 1 1 d . . .
H75A H 0.8482 0.0561 0.7076 0.053 Uiso 1 1 calc R . .
H75B H 0.8540 0.0908 0.7725 0.053 Uiso 1 1 calc R . .
C76 C 0.88516(5) -0.0031(3) 0.76147(16) 0.0457(8) Uani 1 1 d . . .
C77 C 0.90053(5) -0.0813(4) 0.7618(2) 0.0715(14) Uani 1 1 d . . .
H77A H 0.8966 -0.1477 0.7785 0.086 Uiso 1 1 calc R . .
H77B H 0.9041 -0.0944 0.7223 0.086 Uiso 1 1 calc R . .
C78 C 0.93169(6) -0.1026(4) 0.8050(3) 0.100(2) Uani 1 1 d . . .
H78A H 0.9371 -0.1169 0.7680 0.120 Uiso 1 1 calc R . .
H78B H 0.9280 -0.1694 0.8220 0.120 Uiso 1 1 calc R . .
C79 C 0.94562(6) -0.0474(3) 0.8449(3) 0.0772(16) Uani 1 1 d . . .
C80 C 0.97609(6) -0.0429(4) 0.9001(3) 0.0879(18) Uani 1 1 d . . .
H80A H 0.9871 -0.0915 0.9023 0.105 Uiso 1 1 calc R . .
C81 C 0.98346(6) 0.0573(4) 0.8775(2) 0.0750(13) Uani 1 1 d . . .
H81A H 0.9870 0.0469 0.8382 0.113 Uiso 1 1 calc R . .
H81B H 0.9946 0.0795 0.9020 0.113 Uiso 1 1 calc R . .
H81C H 0.9737 0.1107 0.8777 0.113 Uiso 1 1 calc R . .
C82 C 0.97012(10) -0.0384(6) 0.9586(4) 0.122(3) Uani 1 1 d . . .
H82A H 0.9686 -0.1090 0.9731 0.183 Uiso 1 1 calc R . .
H82B H 0.9581 -0.0016 0.9584 0.183 Uiso 1 1 calc R . .
H82C H 0.9796 -0.0015 0.9834 0.183 Uiso 1 1 calc R . .
C83 C 0.96669(8) -0.1986(5) 0.8395(6) 0.185(6) Uani 1 1 d . . .
H83A H 0.9550 -0.2247 0.8174 0.222 Uiso 1 1 calc R . .
C84 C 0.98202(12) -0.1900(6) 0.7958(5) 0.168(4) Uani 1 1 d . . .
H84A H 0.9779 -0.1404 0.7656 0.253 Uiso 1 1 calc R . .
H84B H 0.9839 -0.2582 0.7786 0.253 Uiso 1 1 calc R . .
H84C H 0.9939 -0.1662 0.8157 0.253 Uiso 1 1 calc R . .
C85 C 0.97091(11) -0.2745(5) 0.8890(6) 0.217(7) Uani 1 1 d . . .
H85A H 0.9601 -0.2775 0.9125 0.325 Uiso 1 1 calc R . .
H85B H 0.9821 -0.2511 0.9127 0.325 Uiso 1 1 calc R . .
H85C H 0.9732 -0.3436 0.8735 0.325 Uiso 1 1 calc R . .
N7 N 0.87649(5) 0.6435(2) 0.75093(14) 0.0499(8) Uani 1 1 d . . .
O13 O 0.88935(9) 0.6335(4) 0.7880(3) 0.152(2) Uani 1 1 d . . .
O14 O 0.87107(5) 0.7335(2) 0.73394(15) 0.0790(10) Uani 1 1 d . . .
O15 O 0.86484(5) 0.5695(2) 0.74406(14) 0.0676(8) Uani 1 1 d . . .
N8 N 0.97127(7) 0.2005(4) 1.0823(2) 0.0866(14) Uani 1 1 d . . .
O16 O 0.9681(2) 0.1245(10) 1.0540(6) 0.287(6) Uiso 1 1 d . . .
O17 O 0.97985(16) 0.1860(10) 1.1247(6) 0.307(6) Uani 1 1 d . . .
O18 O 0.95812(11) 0.2531(6) 1.0789(2) 0.185(3) Uani 1 1 d . . .
N9 N 0.89223(8) -0.0351(9) 1.1092(2) 0.130(3) Uani 1 1 d . . .
O19 O 0.89871(8) -0.0806(7) 1.1539(2) 0.173(3) Uani 1 1 d . . .
O20 O 0.87983(10) -0.0811(6) 1.0810(3) 0.168(3) Uani 1 1 d . . .
O21 O 0.89743(9) 0.0442(5) 1.0935(2) 0.128(2) Uani 1 1 d . . .

loop_
_atom_site_aniso_label
_atom_site_aniso_U_11
_atom_site_aniso_U_22
_atom_site_aniso_U_33
_atom_site_aniso_U_23
_atom_site_aniso_U_13
_atom_site_aniso_U_12
Yb1 0.03034(8) 0.03593(9) 0.04631(10) -0.00729(6) 0.00715(6) -0.00651(5)
O1 0.0434(12) 0.0295(11) 0.0420(12) -0.0063(9) 0.0114(10) -0.0069(9)
O2 0.0337(11) 0.0339(11) 0.0385(12) 0.0029(9) 0.0077(9) 0.0024(8)
O3 0.0349(12) 0.0397(12) 0.0557(14) -0.0082(11) 0.0191(10) -0.0014(10)
O4 0.0418(12) 0.0323(11) 0.0384(12) 0.0007(9) 0.0055(9) -0.0013(9)
O5 0.0381(13) 0.0605(15) 0.0406(13) 0.0035(11) 0.0108(10) -0.0058(11)
O6 0.0393(14) 0.0758(19) 0.0589(18) -0.0219(15) 0.0170(12) -0.0099(12)
O7 0.0358(12) 0.0336(12) 0.0603(16) 0.0013(11) 0.0081(11) -0.0053(9)
O8 0.0367(12) 0.0430(13) 0.0483(14) 0.0054(11) 0.0005(10) -0.0129(10)
O9 0.0431(13) 0.0434(13) 0.0442(13) -0.0009(11) 0.0016(10) -0.0159(10)
O10 0.0375(12) 0.0500(15) 0.0499(14) -0.0171(11) 0.0093(10) -0.0126(11)
O11 0.0315(13) 0.0510(15) 0.106(2) -0.0345(16) 0.0114(13) -0.0041(11)
O12 0.0337(13) 0.0441(14) 0.090(2) -0.0021(14) 0.0084(13) -0.0038(11)
N1 0.0420(16) 0.0344(14) 0.0515(17) 0.0090(13) 0.0046(13) -0.0016(12)
N2 0.046(2) 0.255(7) 0.038(2) 0.007(3) 0.0139(17) 0.016(3)
N3 0.0307(14) 0.0416(15) 0.0556(18) 0.0093(13) 0.0048(12) -0.0001(11)
N4 0.0494(19) 0.061(2) 0.0521(19) -0.0025(15) -0.0001(15) -0.0274(15)
N5 0.0336(14) 0.0452(16) 0.0552(18) -0.0185(13) 0.0138(13) -0.0113(12)
N6 0.0345(19) 0.047(2) 0.215(6) 0.005(3) 0.012(3) 0.0037(16)
C1 0.0308(15) 0.0291(15) 0.0395(17) -0.0012(12) 0.0073(13) -0.0014(11)
C2 0.0384(17) 0.0319(15) 0.0386(17) -0.0039(13) 0.0056(13) -0.0026(12)
C3 0.0473(19) 0.0319(16) 0.0390(17) -0.0048(13) 0.0039(14) -0.0068(13)
C4 0.065(2) 0.045(2) 0.044(2) 0.0040(16) -0.0017(17) -0.0119(18)
C5 0.086(3) 0.080(3) 0.046(2) 0.019(2) -0.012(2) -0.032(3)
C6 0.224(9) 0.064(4) 0.121(6) 0.047(4) 0.031(6) -0.021(4)
C7 0.103(5) 0.141(6) 0.081(4) 0.048(4) 0.024(4) -0.022(4)
C8 0.192(8) 0.143(6) 0.053(3) 0.005(4) 0.005(4) -0.088(6)
C10 0.074(3) 0.071(3) 0.051(2) 0.015(2) -0.020(2) -0.007(2)
C11 0.044(2) 0.064(2) 0.054(2) 0.0062(19) -0.0050(17) -0.0070(18)
C12 0.050(3) 0.108(5) 0.083(4) 0.021(3) -0.020(2) -0.016(3)
C13 0.099(5) 0.247(10) 0.163(8) 0.088(8) -0.071(5) -0.090(6)
C14 0.053(4) 0.295(12) 0.135(7) 0.008(7) -0.009(4) -0.036(5)
C15 0.085(4) 0.161(7) 0.105(5) 0.006(5) -0.014(4) -0.056(4)
C16 0.160(7) 0.143(7) 0.129(6) -0.046(5) 0.022(6) -0.072(6)
C17 0.0438(19) 0.046(2) 0.0450(19) 0.0014(15) 0.0029(15) -0.0048(15)
C18 0.0378(16) 0.0276(15) 0.0345(16) 0.0014(12) 0.0085(12) -0.0008(12)
C19 0.0334(15) 0.0308(15) 0.0374(16) 0.0014(12) 0.0086(12) 0.0003(12)
C20 0.0486(19) 0.0406(18) 0.0374(17) -0.0022(14) 0.0064(14) 0.0005(15)
C21 0.056(2) 0.054(2) 0.045(2) -0.0098(17) -0.0012(17) 0.0022(18)
C22 0.079(3) 0.077(3) 0.057(3) -0.029(2) -0.009(2) 0.008(3)
C23 0.048(2) 0.089(3) 0.066(3) -0.022(2) -0.002(2) -0.011(2)
C24 0.076(3) 0.084(3) 0.044(2) 0.000(2) -0.011(2) 0.010(2)
C25 0.113(5) 0.106(4) 0.051(3) 0.013(3) 0.015(3) 0.005(3)
C26 0.053(2) 0.0400(19) 0.046(2) -0.0095(15) 0.0130(16) 0.0030(15)
C27 0.0421(19) 0.0358(16) 0.050(2) -0.0023(15) 0.0132(15) 0.0078(14)
C28 0.045(2) 0.0414(19) 0.076(3) -0.0075(19) 0.0153(19) 0.0098(16)
C29 0.085(4) 0.112(5) 0.120(5) -0.005(4) 0.006(4) 0.050(4)
C30 0.063(3) 0.043(2) 0.182(6) -0.012(3) 0.038(3) 0.009(2)
C31 0.068(3) 0.071(3) 0.174(7) 0.011(4) 0.055(4) 0.011(3)
C32 0.103(5) 0.127(5) 0.098(5) 0.030(4) 0.039(4) 0.014(4)
C33 0.0355(16) 0.0312(15) 0.0470(18) 0.0012(13) 0.0082(14) 0.0007(12)
C34 0.0308(15) 0.0309(15) 0.0425(17) -0.0015(13) 0.0077(13) -0.0004(12)
C35 0.0355(17) 0.0335(16) 0.058(2) -0.0087(15) 0.0176(15) -0.0018(13)
C36 0.052(2) 0.0299(16) 0.083(3) -0.0082(18) 0.028(2) 0.0021(15)
C37 0.071(3) 0.0304(19) 0.128(4) -0.005(2) 0.053(3) 0.0029(18)
C38 0.079(3) 0.047(2) 0.126(5) -0.006(3) 0.032(3) 0.022(2)
C39 0.151(6) 0.026(2) 0.276(11) -0.005(4) 0.140(7) 0.008(3)
C40 0.063(3) 0.051(2) 0.127(5) -0.041(3) 0.030(3) -0.004(2)
C41 0.086(4) 0.119(6) 0.179(7) -0.075(5) 0.006(4) -0.021(4)
C42 0.060(2) 0.0240(15) 0.091(3) 0.0021(18) 0.032(2) -0.0030(16)
C43 0.0430(19) 0.0339(17) 0.060(2) 0.0001(16) 0.0212(16) -0.0009(14)
C44 0.066(3) 0.040(2) 0.092(3) 0.002(2) 0.048(3) -0.0034(19)
C45 0.075(3) 0.052(2) 0.097(4) 0.019(2) 0.047(3) -0.005(2)
C46 0.084(4) 0.134(6) 0.277(11) 0.076(7) 0.125(6) 0.028(4)
C47 0.177(8) 0.076(4) 0.208(10) -0.004(5) 0.148(8) -0.013(5)
C48 0.154(9) 0.209(11) 0.154(9) 0.032(8) 0.068(8) -0.005(9)
C49 0.0351(16) 0.0313(15) 0.0474(19) -0.0019(13) 0.0132(14) 0.0034(12)
C50 0.0433(18) 0.0235(14) 0.0411(17) -0.0013(12) 0.0061(14) -0.0016(12)
C51 0.0419(18) 0.0375(17) 0.0415(18) -0.0012(14) 0.0020(14) -0.0003(13)
C52 0.0383(17) 0.0324(16) 0.0445(18) 0.0036(13) 0.0020(14) -0.0088(13)
C53 0.046(2) 0.071(3) 0.063(3) 0.028(2) 0.0151(19) 0.0029(18)
C54 0.039(2) 0.152(5) 0.041(2) 0.019(3) 0.0111(17) -0.002(3)
C55 0.0299(19) 0.134(4) 0.043(2) -0.017(3) 0.0048(16) -0.003(2)
C56 0.060(3) 0.216(9) 0.107(5) -0.053(5) 0.039(3) 0.017(4)
C57 0.058(3) 0.146(6) 0.104(4) -0.020(4) 0.027(3) 0.005(3)
C62 0.0298(15) 0.0369(17) 0.0501(19) 0.0098(14) 0.0100(14) 0.0013(12)
C63 0.0303(16) 0.0318(16) 0.064(2) 0.0044(15) 0.0113(15) 0.0012(12)
C64 0.0349(16) 0.0290(15) 0.055(2) 0.0062(14) 0.0080(14) 0.0019(12)
C65 0.0390(19) 0.054(2) 0.052(2) 0.0138(17) 0.0044(16) -0.0076(15)
C66 0.0371(18) 0.052(2) 0.055(2) 0.0032(17) -0.0036(15) -0.0163(15)
C67 0.0389(18) 0.0353(17) 0.050(2) -0.0029(14) -0.0004(15) -0.0113(14)
C68 0.055(3) 0.091(3) 0.062(3) -0.010(2) -0.004(2) -0.034(2)
C69 0.056(3) 0.136(5) 0.083(4) -0.012(3) -0.012(3) -0.023(3)
C70 0.097(4) 0.123(5) 0.099(4) -0.050(4) -0.001(3) -0.045(4)
C71 0.067(3) 0.064(3) 0.071(3) -0.002(2) 0.008(2) -0.038(2)
C72 0.080(3) 0.096(4) 0.072(3) -0.012(3) 0.029(3) -0.044(3)
C73 0.106(4) 0.067(3) 0.104(4) 0.032(3) 0.007(3) -0.032(3)
C74 0.0361(17) 0.0456(19) 0.052(2) -0.0167(16) 0.0130(15) -0.0072(14)
C75 0.0395(18) 0.0432(18) 0.051(2) -0.0094(15) 0.0120(15) -0.0051(14)
C76 0.0432(19) 0.050(2) 0.047(2) -0.0201(16) 0.0189(15) -0.0131(15)
C77 0.040(2) 0.064(3) 0.113(4) -0.049(3) 0.021(2) -0.0100(19)
C78 0.037(2) 0.055(3) 0.209(7) -0.054(4) 0.012(3) 0.004(2)
C79 0.031(2) 0.047(2) 0.155(5) -0.013(3) 0.021(2) -0.0025(17)
C80 0.038(2) 0.063(3) 0.162(6) 0.028(3) 0.005(3) 0.002(2)
C81 0.053(3) 0.060(3) 0.112(4) 0.002(3) 0.004(2) -0.009(2)
C82 0.097(5) 0.111(5) 0.161(7) 0.046(5) 0.026(5) 0.014(4)
C83 0.043(3) 0.079(5) 0.432(17) -0.088(7) 0.013(6) 0.016(3)
C84 0.114(6) 0.118(6) 0.271(12) -0.104(7) -0.001(7) 0.033(5)
C85 0.108(6) 0.041(3) 0.51(2) 0.037(7) 0.091(9) 0.016(4)
N7 0.074(2) 0.0242(14) 0.0476(17) 0.0057(12) -0.0207(16) -0.0059(13)
O13 0.131(5) 0.161(5) 0.153(5) 0.038(4) -0.050(4) -0.036(4)
O14 0.113(3) 0.0372(15) 0.090(2) 0.0011(15) 0.027(2) -0.0060(16)
O15 0.081(2) 0.0399(14) 0.079(2) 0.0086(14) -0.0105(16) -0.0118(14)
N8 0.078(3) 0.096(4) 0.079(3) 0.023(3) -0.038(2) -0.016(3)
O17 0.241(10) 0.319(13) 0.334(15) -0.013(11) -0.156(10) 0.009(10)
O18 0.221(7) 0.234(8) 0.099(4) 0.037(4) 0.014(4) 0.093(7)
N9 0.067(3) 0.288(11) 0.036(3) 0.016(4) 0.001(2) 0.010(5)
O19 0.120(4) 0.332(9) 0.067(3) 0.063(4) 0.010(3) 0.052(5)
O20 0.176(6) 0.200(6) 0.119(4) 0.059(4) -0.043(4) -0.049(5)
O21 0.129(5) 0.172(6) 0.081(4) -0.025(3) -0.012(3) 0.053(4)

loop_
_atom_type_symbol
_atom_type_description
_atom_type_scat_dispersion_real
_atom_type_scat_dispersion_imag
_atom_type_scat_source
C C 0.0033 0.0016 'International Tables Vol C Tables 4.2.6.8 and 6.1.1.4'
H H 0.0000 0.0000 'International Tables Vol C Tables 4.2.6.8 and 6.1.1.4'
N N 0.0061 0.0033 'International Tables Vol C Tables 4.2.6.8 and 6.1.1.4'
O O 0.0106 0.0060 'International Tables Vol C Tables 4.2.6.8 and 6.1.1.4'
Yb Yb -0.3850 5.5486 'International Tables Vol C Tables 4.2.6.8 and 6.1.1.4'

loop_
_geom_angle_atom_site_label_1
_geom_angle_atom_site_label_2
_geom_angle_atom_site_label_3
_geom_angle
_geom_angle_site_symmetry_1
_geom_angle_site_symmetry_3
_geom_angle_publ_flag
O10 Yb1 O7 73.56(9) . . ?
O10 Yb1 O9 149.64(9) . . ?
O7 Yb1 O9 127.31(8) . . ?
O10 Yb1 O4 75.31(8) . . ?
O7 Yb1 O4 76.93(8) . . ?
O9 Yb1 O4 87.64(8) . . ?
O10 Yb1 O6 92.57(9) . . ?
O7 Yb1 O6 147.68(9) . . ?
O9 Yb1 O6 78.47(9) . . ?
O4 Yb1 O6 128.54(10) . . ?
O10 Yb1 O12 128.13(9) . . ?
O7 Yb1 O12 87.55(9) . . ?
O9 Yb1 O12 78.81(9) . . ?
O4 Yb1 O12 146.98(9) . . ?
O6 Yb1 O12 78.25(11) . . ?
O10 Yb1 O11 65.27(9) . . ?
O7 Yb1 O11 75.20(9) . . ?
O9 Yb1 O11 135.77(8) . . ?
O4 Yb1 O11 136.59(8) . . ?
O6 Yb1 O11 72.48(10) . . ?
O12 Yb1 O11 63.28(9) . . ?
O10 Yb1 O5 77.49(9) . . ?
O7 Yb1 O5 136.76(8) . . ?
O9 Yb1 O5 72.54(8) . . ?
O4 Yb1 O5 65.01(8) . . ?
O6 Yb1 O5 63.55(10) . . ?
O12 Yb1 O5 135.68(8) . . ?
O11 Yb1 O5 119.82(10) . . ?
O10 Yb1 O8 133.01(8) . . ?
O7 Yb1 O8 64.15(8) . . ?
O9 Yb1 O8 63.27(8) . . ?
O4 Yb1 O8 76.06(8) . . ?
O6 Yb1 O8 134.31(9) . . ?
O12 Yb1 O8 70.95(9) . . ?
O11 Yb1 O8 118.79(10) . . ?
O5 Yb1 O8 121.22(8) . . ?
O10 Yb1 C76 19.20(10) . . ?
O7 Yb1 C76 68.07(9) . . ?
O9 Yb1 C76 163.90(9) . . ?
O4 Yb1 C76 92.18(9) . . ?
O6 Yb1 C76 89.16(9) . . ?
O12 Yb1 C76 108.96(10) . . ?
O11 Yb1 C76 46.48(9) . . ?
O5 Yb1 C76 92.80(9) . . ?
O8 Yb1 C76 132.20(8) . . ?
O10 Yb1 C52 71.34(9) . . ?
O7 Yb1 C52 93.29(8) . . ?
O9 Yb1 C52 84.46(9) . . ?
O4 Yb1 C52 18.57(8) . . ?
O6 Yb1 C52 110.06(10) . . ?
O12 Yb1 C52 159.49(9) . . ?
O11 Yb1 C52 136.61(9) . . ?
O5 Yb1 C52 46.64(8) . . ?
O8 Yb1 C52 90.99(9) . . ?
C76 Yb1 C52 90.25(9) . . ?
O10 Yb1 C64 90.38(9) . . ?
O7 Yb1 C64 18.07(9) . . ?
O9 Yb1 C64 109.26(9) . . ?
O4 Yb1 C64 74.39(8) . . ?
O6 Yb1 C64 156.80(10) . . ?
O12 Yb1 C64 81.85(9) . . ?
O11 Yb1 C64 88.00(10) . . ?
O5 Yb1 C64 139.32(8) . . ?
O8 Yb1 C64 46.09(8) . . ?
C76 Yb1 C64 86.12(9) . . ?
C52 Yb1 C64 92.68(8) . . ?
C3 O1 C50 114.0(2) . . ?
C19 O2 C62 115.8(2) . . ?
C35 O3 C74 117.0(3) . . ?
C52 O4 Yb1 125.1(2) . . ?
C53 O5 C54 113.4(3) . . ?
C53 O5 Yb1 123.0(2) . . ?
C54 O5 Yb1 123.6(3) . . ?
C55 O6 Yb1 128.5(3) . . ?
C64 O7 Yb1 126.8(2) . . ?
C65 O8 C66 113.2(3) . . ?
C65 O8 Yb1 121.4(2) . . ?
C66 O8 Yb1 121.7(2) . . ?
C67 O9 Yb1 127.7(2) . . ?
C76 O10 Yb1 123.4(3) . . ?
C78 O11 C77 113.6(3) . . ?
C78 O11 Yb1 123.7(2) . . ?
C77 O11 Yb1 122.1(2) . . ?
C79 O12 Yb1 126.0(3) . . ?
C52 N1 C51 123.6(3) . . ?
C55 N2 C59 125.2(7) . . ?
C55 N2 C56 122.1(6) . . ?
C59 N2 C56 112.1(6) . . ?
C64 N3 C63 123.9(3) . . ?
C67 N4 C68 121.6(3) . . ?
C67 N4 C71 120.2(3) . . ?
C68 N4 C71 118.2(3) . . ?
C76 N5 C75 122.1(3) . . ?
C79 N6 C80 122.7(4) . . ?
C79 N6 C83 120.7(5) . . ?
C80 N6 C83 116.5(4) . . ?
C34 C1 C2 111.0(3) . . ?
C34 C1 C18 111.6(2) . . ?
C2 C1 C18 111.5(2) . . ?
C17 C2 C3 119.0(3) . . ?
C17 C2 C1 120.2(3) . . ?
C3 C2 C1 120.7(3) . . ?
O1 C3 C4 122.6(3) . . ?
O1 C3 C2 116.1(3) . . ?
C4 C3 C2 121.1(3) . . ?
C3 C4 C10 116.2(3) . . ?
C3 C4 C5 125.9(4) . . ?
C10 C4 C5 117.9(4) . . ?
C8 C5 C4 111.5(4) . . ?
C8 C5 C7 105.0(5) . . ?
C4 C5 C7 116.0(4) . . ?
C8 C5 C6 110.6(6) . . ?
C4 C5 C6 106.4(4) . . ?
C7 C5 C6 107.4(5) . . ?
C5 C8 C9 107.9(7) . . ?
C11 C10 C4 125.1(4) . . ?
C10 C11 C17 116.4(4) . . ?
C10 C11 C12 124.8(4) . . ?
C17 C11 C12 118.7(4) . . ?
C13 C12 C11 112.2(5) . . ?
C13 C12 C15 105.3(6) . . ?
C11 C12 C15 110.5(5) . . ?
C13 C12 C14 113.6(7) . . ?
C11 C12 C14 109.2(5) . . ?
C15 C12 C14 105.6(6) . . ?
C16 C15 C12 112.7(6) . . ?
C2 C17 C11 121.8(3) . . ?
C33 C18 C19 119.2(3) . . ?
C33 C18 C1 119.7(3) . . ?
C19 C18 C1 121.0(3) . . ?
C18 C19 O2 119.0(3) . . ?
C18 C19 C20 121.3(3) . . ?
O2 C19 C20 119.5(3) . . ?
C26 C20 C19 116.0(3) . . ?
C26 C20 C21 120.2(3) . . ?
C19 C20 C21 123.8(3) . . ?
C22 C21 C20 112.6(3) . . ?
C22 C21 C24 106.7(4) . . ?
C20 C21 C24 112.5(3) . . ?
C22 C21 C23 108.1(4) . . ?
C20 C21 C23 110.4(3) . . ?
C24 C21 C23 106.3(4) . . ?
C21 C24 C25 114.0(4) . . ?
C27 C26 C20 124.3(3) . . ?
C26 C27 C33 117.6(3) . . ?
C26 C27 C28 122.0(3) . . ?
C33 C27 C28 120.4(3) . . ?
C31 C28 C30 114.5(4) . . ?
C31 C28 C27 110.2(4) . . ?
C30 C28 C27 111.4(3) . . ?
C31 C28 C29 109.2(5) . . ?
C30 C28 C29 102.0(4) . . ?
C27 C28 C29 109.1(4) . . ?
C28 C31 C32 118.8(6) . . ?
C18 C33 C27 121.4(3) . . ?
C49 C34 C35 118.0(3) . . ?
C49 C34 C1 120.0(3) . . ?
C35 C34 C1 121.9(3) . . ?
O3 C35 C36 119.8(3) . . ?
O3 C35 C34 118.7(3) . . ?
C36 C35 C34 121.1(3) . . ?
C42 C36 C35 117.5(3) . . ?
C42 C36 C37 120.2(3) . . ?
C35 C36 C37 122.3(3) . . ?
C38 C37 C40 110.2(4) . . ?
C38 C37 C39 106.3(5) . . ?
C40 C37 C39 109.2(5) . . ?
C38 C37 C36 109.7(4) . . ?
C40 C37 C36 111.5(4) . . ?
C39 C37 C36 110.0(3) . . ?
C41 C40 C37 116.4(4) . . ?
C36 C42 C43 123.4(3) . . ?
C49 C43 C42 117.2(3) . . ?
C49 C43 C44 119.7(3) . . ?
C42 C43 C44 123.1(3) . . ?
C47 C44 C45 113.3(5) . . ?
C47 C44 C43 114.8(4) . . ?
C45 C44 C43 112.4(3) . . ?
C47 C44 C46 103.3(6) . . ?
C45 C44 C46 107.9(4) . . ?
C43 C44 C46 104.0(4) . . ?
C48 C47 C44 104.8(8) . . ?
C43 C49 C34 122.6(3) . . ?
O1 C50 C51 107.6(3) . . ?
N1 C51 C50 110.7(3) . . ?
O4 C52 N1 124.3(3) . . ?
O4 C52 C53 120.2(3) . . ?
N1 C52 C53 115.5(3) . . ?
O4 C52 Yb1 36.31(15) . . ?
N1 C52 Yb1 158.6(2) . . ?
C53 C52 Yb1 84.5(2) . . ?
O5 C53 C52 105.9(3) . . ?
O5 C54 C55 105.9(4) . . ?
O6 C55 N2 121.5(5) . . ?
O6 C55 C54 118.3(3) . . ?
N2 C55 C54 120.2(5) . . ?
C57 C56 N2 109.6(6) . . ?
C57 C56 C58 110.9(8) . . ?
N2 C56 C58 113.0(6) . . ?
N2 C59 C61 112.8(9) . . ?
N2 C59 C60 106.7(8) . . ?
C61 C59 C60 116.3(10) . . ?
O2 C62 C63 107.0(2) . . ?
N3 C63 C62 110.4(3) . . ?
O7 C64 N3 123.3(3) . . ?
O7 C64 C65 119.5(3) . . ?
N3 C64 C65 117.2(3) . . ?
O7 C64 Yb1 35.12(14) . . ?
N3 C64 Yb1 157.0(3) . . ?
C65 C64 Yb1 84.95(19) . . ?
O8 C65 C64 105.0(3) . . ?
O8 C66 C67 105.4(3) . . ?
O9 C67 N4 122.1(3) . . ?
O9 C67 C66 118.9(3) . . ?
N4 C67 C66 119.0(3) . . ?
N4 C68 C69 111.2(4) . . ?
N4 C68 C70 110.7(4) . . ?
C69 C68 C70 111.3(4) . . ?
N4 C71 C73 111.7(4) . . ?
N4 C71 C72 110.9(4) . . ?
C73 C71 C72 113.8(5) . . ?
O3 C74 C75 108.5(3) . . ?
N5 C75 C74 110.4(3) . . ?
O10 C76 N5 123.1(3) . . ?
O10 C76 C77 120.7(3) . . ?
N5 C76 C77 116.3(3) . . ?
O10 C76 Yb1 37.37(18) . . ?
N5 C76 Yb1 154.5(2) . . ?
C77 C76 Yb1 85.6(2) . . ?
O11 C77 C76 104.8(3) . . ?
O11 C78 C79 106.7(3) . . ?
O12 C79 N6 122.0(5) . . ?
O12 C79 C78 118.0(4) . . ?
N6 C79 C78 119.9(4) . . ?
N6 C80 C82 110.9(5) . . ?
N6 C80 C81 114.1(5) . . ?
C82 C80 C81 115.3(6) . . ?
N6 C83 C85 111.0(9) . . ?
N6 C83 C84 110.5(7) . . ?
C85 C83 C84 115.8(6) . . ?
O13 N7 O15 117.3(4) . . ?
O13 N7 O14 120.7(4) . . ?
O15 N7 O14 117.8(3) . . ?
O17 N8 O18 122.4(10) . . ?
O17 N8 O16 114.3(10) . . ?
O18 N8 O16 109.1(9) . . ?
O21 N9 O20 119.9(7) . . ?
O21 N9 O19 124.8(9) . . ?
O20 N9 O19 115.3(10) . . ?

loop_
_geom_bond_atom_site_label_1
_geom_bond_atom_site_label_2
_geom_bond_distance
_geom_bond_site_symmetry_2
_geom_bond_publ_flag
Yb1 O10 2.301(2) . ?
Yb1 O7 2.302(2) . ?
Yb1 O9 2.303(2) . ?
Yb1 O4 2.311(2) . ?
Yb1 O6 2.312(3) . ?
Yb1 O12 2.351(3) . ?
Yb1 O11 2.413(2) . ?
Yb1 O5 2.420(2) . ?
Yb1 O8 2.455(2) . ?
Yb1 C76 3.164(3) . ?
Yb1 C52 3.192(3) . ?
Yb1 C64 3.204(3) . ?
O1 C3 1.390(4) . ?
O1 C50 1.439(4) . ?
O2 C19 1.395(4) . ?
O2 C62 1.444(4) . ?
O3 C35 1.394(4) . ?
O3 C74 1.436(4) . ?
O4 C52 1.243(4) . ?
O5 C53 1.409(5) . ?
O5 C54 1.423(4) . ?
O6 C55 1.233(6) . ?
O7 C64 1.241(4) . ?
O8 C65 1.419(4) . ?
O8 C66 1.428(4) . ?
O9 C67 1.245(4) . ?
O10 C76 1.247(4) . ?
O11 C78 1.419(5) . ?
O11 C77 1.423(5) . ?
O12 C79 1.263(5) . ?
N1 C52 1.328(4) . ?
N1 C51 1.452(4) . ?
N2 C55 1.327(5) . ?
N2 C59 1.427(10) . ?
N2 C56 1.505(10) . ?
N3 C64 1.309(4) . ?
N3 C63 1.461(4) . ?
N4 C67 1.336(4) . ?
N4 C68 1.475(6) . ?
N4 C71 1.489(5) . ?
N5 C76 1.333(4) . ?
N5 C75 1.469(4) . ?
N6 C79 1.327(6) . ?
N6 C80 1.447(8) . ?
N6 C83 1.510(7) . ?
C1 C34 1.527(4) . ?
C1 C2 1.534(5) . ?
C1 C18 1.537(4) . ?
C2 C17 1.389(5) . ?
C2 C3 1.413(4) . ?
C3 C4 1.393(5) . ?
C4 C10 1.398(6) . ?
C4 C5 1.550(5) . ?
C5 C8 1.501(7) . ?
C5 C7 1.566(9) . ?
C5 C6 1.589(8) . ?
C8 C9 1.613(12) . ?
C10 C11 1.383(6) . ?
C11 C17 1.396(5) . ?
C11 C12 1.523(6) . ?
C12 C13 1.482(9) . ?
C12 C15 1.543(9) . ?
C12 C14 1.544(10) . ?
C15 C16 1.450(10) . ?
C18 C33 1.384(4) . ?
C18 C19 1.395(4) . ?
C19 C20 1.420(4) . ?
C20 C26 1.391(5) . ?
C20 C21 1.541(5) . ?
C21 C22 1.524(5) . ?
C21 C24 1.542(6) . ?
C21 C23 1.545(6) . ?
C24 C25 1.552(7) . ?
C26 C27 1.379(5) . ?
C27 C33 1.394(5) . ?
C27 C28 1.542(5) . ?
C28 C31 1.460(7) . ?
C28 C30 1.515(6) . ?
C28 C29 1.563(8) . ?
C31 C32 1.527(9) . ?
C34 C49 1.395(4) . ?
C34 C35 1.409(4) . ?
C35 C36 1.399(5) . ?
C36 C42 1.387(5) . ?
C36 C37 1.559(5) . ?
C37 C38 1.531(7) . ?
C37 C40 1.548(8) . ?
C37 C39 1.559(6) . ?
C40 C41 1.507(8) . ?
C42 C43 1.394(5) . ?
C43 C49 1.379(4) . ?
C43 C44 1.534(5) . ?
C44 C47 1.463(9) . ?
C44 C45 1.524(6) . ?
C44 C46 1.749(10) . ?
C47 C48 1.383(13) . ?
C50 C51 1.525(5) . ?
C52 C53 1.513(5) . ?
C54 C55 1.502(7) . ?
C56 C57 1.497(9) . ?
C56 C58 1.565(11) . ?
C59 C61 1.476(12) . ?
C59 C60 1.616(14) . ?
C62 C63 1.505(4) . ?
C64 C65 1.503(5) . ?
C66 C67 1.499(5) . ?
C68 C69 1.490(7) . ?
C68 C70 1.529(8) . ?
C71 C73 1.515(8) . ?
C71 C72 1.536(7) . ?
C74 C75 1.509(4) . ?
C76 C77 1.487(6) . ?
C78 C79 1.487(7) . ?
C80 C82 1.461(9) . ?
C80 C81 1.505(6) . ?
C83 C85 1.524(15) . ?
C83 C84 1.555(13) . ?
N7 O13 1.217(6) . ?
N7 O15 1.266(4) . ?
N7 O14 1.276(4) . ?
N8 O17 1.136(10) . ?
N8 O18 1.153(7) . ?
N8 O16 1.193(13) . ?
N9 O21 1.155(9) . ?
N9 O20 1.213(9) . ?
N9 O19 1.253(8) . ?
